data_7229598
loop_
_publ_author_name
'Shishkina, Svitlana V.'
'Konovalova, Irina S.'
'Shishkin, Oleg. V.'
'Boyko, Alexander N.'

_publ_section_title
;
 Influence of substituents on the acceptor properties of the amino groups
 in the diaminobenzene analogues
;
_journal_name_full CrystEngComm
_journal_paper_doi 10.1039/C7CE01732D
_journal_year 2017
_chemical_absolute_configuration unk
_chemical_formula_moiety 'C6 H7 N3 O2'
_chemical_formula_sum 'C6 H7 N3 O2'
_chemical_formula_weight 153.14
_chemical_name_systematic 4-nitro-o-phenylene-diamine
_space_group_crystal_system orthorhombic
_space_group_IT_number 19
_space_group_name_Hall 'P 2ac 2ab'
_space_group_name_H-M_alt 'P 21 21 21'
_symmetry_Int_Tables_number 19
_symmetry_space_group_name_Hall 'P 2ac 2ab'
_symmetry_space_group_name_H-M 'P 21 21 21'
_atom_sites_solution_primary direct
_audit_creation_date 2017-09-13
_audit_creation_method
;
Olex2 1.2
(compiled 2017.08.10 svn.r3458 for OlexSys, GUI svn.r5381)
;
_audit_update_record
;
2017-09-13 deposited with the CCDC.
2017-11-06 downloaded from the CCDC.
;
_cell_angle_alpha 90
_cell_angle_beta 90
_cell_angle_gamma 90
_cell_formula_units_Z 4
_cell_length_a 3.6679(7)
_cell_length_b 10.1769(19)
_cell_length_c 17.203(3)
_cell_measurement_reflns_used 1729
_cell_measurement_temperature 100(2)
_cell_measurement_theta_max 32
_cell_measurement_theta_min 3
_cell_volume 642.2(2)
_computing_molecular_graphics 'Olex2 (Dolomanov et al., 2009)'
_computing_publication_material 'Olex2 (Dolomanov et al., 2009)'
_computing_structure_refinement 'olex2.refine (Bourhis et al., 2015)'
_computing_structure_solution 'ShelXS (Sheldrick, 2008)'
_diffrn_ambient_temperature 100.15
_diffrn_measured_fraction_theta_full 0.9596
_diffrn_measured_fraction_theta_max 0.9596
_diffrn_measurement_device_type 'multiwire proportional'
_diffrn_measurement_method 'phi and omega scans'
_diffrn_radiation_monochromator graphite
_diffrn_radiation_type 'Mo K\a'
_diffrn_radiation_wavelength 0.71073
_diffrn_reflns_av_R_equivalents 0.0501
_diffrn_reflns_av_unetI/netI 0.0532
_diffrn_reflns_limit_h_max 6
_diffrn_reflns_limit_h_min -6
_diffrn_reflns_limit_k_max 18
_diffrn_reflns_limit_k_min -18
_diffrn_reflns_limit_l_max 31
_diffrn_reflns_limit_l_min -31
_diffrn_reflns_number 24980
_diffrn_reflns_theta_full 34.9994
_diffrn_reflns_theta_max 35.00
_diffrn_reflns_theta_min 9.72
_exptl_absorpt_coefficient_mu 0.123
_exptl_absorpt_correction_T_max 0.9759
_exptl_absorpt_correction_T_min 0.9525
_exptl_absorpt_correction_type none
_exptl_crystal_colour colourless
_exptl_crystal_density_diffrn 1.5840
_exptl_crystal_density_method 'not measured'
_exptl_crystal_description plate
_exptl_crystal_F_000 320.1641
_exptl_crystal_size_max 0.4
_exptl_crystal_size_mid 0.2
_exptl_crystal_size_min 0.2
_refine_diff_density_max 0.4203
_refine_diff_density_min -0.3156
_refine_diff_density_rms 0.0655
_refine_ls_abs_structure_details 'Flack, H. D. (1983). Acta Cryst. A39, 876-881.'
_refine_ls_abs_structure_Flack 0.1(8)
_refine_ls_d_res_high 0.6196
_refine_ls_d_res_low 2.1039
_refine_ls_goodness_of_fit_ref 0.9029
_refine_ls_hydrogen_treatment refall
_refine_ls_matrix_type full
_refine_ls_number_constraints 0
_refine_ls_number_parameters 128
_refine_ls_number_reflns 2705
_refine_ls_number_restraints 0
_refine_ls_restrained_S_all 0.9029
_refine_ls_R_factor_all 0.0448
_refine_ls_R_factor_gt 0.0362
_refine_ls_shift/su_max 0.0000
_refine_ls_shift/su_mean 0.0000
_refine_ls_structure_factor_coef Fsqd
_refine_ls_weighting_details 'w=1/[\s^2^(Fo^2^)+(0.0666P)^2^] where P=(Fo^2^+2Fc^2^)/3'
_refine_ls_weighting_scheme calc
_refine_ls_wR_factor_gt 0.0842
_refine_ls_wR_factor_ref 0.0870
_reflns_Friedel_coverage 0.971
_reflns_limit_h_max 5
_reflns_limit_h_min -5
_reflns_limit_k_max 16
_reflns_limit_k_min -16
_reflns_limit_l_max 27
_reflns_limit_l_min -27
_reflns_number_gt 2259
_reflns_number_total 2705
_reflns_threshold_expression I>=2u(I)
_cod_data_source_file c7ce01732d2.cif
_cod_data_source_block amin4
_cod_original_cell_volume 642.1(2)
_cod_original_sg_symbol_Hall ' P 2ac 2ab'
_cod_database_code 7229598
_olex2_refinement_description
;
;
_olex2_submission_special_instructions 'No special instructions were received'

loop_
_space_group_symop_id
_space_group_symop_operation_xyz
1 x,y,z
2 x+1/2,-y+1/2,-z
3 -x,y+1/2,-z+1/2
4 -x+1/2,-y,z+1/2

loop_
_atom_site_label
_atom_site_type_symbol
_atom_site_fract_x
_atom_site_fract_y
_atom_site_fract_z
_atom_site_U_iso_or_equiv
_atom_site_adp_type
_atom_site_occupancy
C1 C 1.0372(2) 0.88799(8) 0.02488(5) 0.01273(15) Uani 1.000000
H1 H 1.127(5) 0.833(2) -0.0134(11) 0.024(4) Uiso 1.000000
C2 C 1.0608(3) 0.85330(9) 0.10235(5) 0.01297(15) Uani 1.000000
H2 H 1.177(5) 0.771(2) 0.1172(12) 0.029(4) Uiso 1.000000
C3 C 0.9261(2) 0.93693(8) 0.16124(5) 0.01232(15) Uani 1.000000
C4 C 0.7620(2) 1.05880(8) 0.14019(5) 0.01173(14) Uani 1.000000
C5 C 0.7401(2) 1.09345(9) 0.06242(5) 0.01177(14) Uani 1.000000
H5 H 0.636(5) 1.1700(18) 0.0465(11) 0.023(4) Uiso 1.000000
C6 C 0.8755(2) 1.00768(9) 0.00567(5) 0.01166(14) Uani 1.000000
N1 N 0.9544(3) 0.90140(9) 0.23707(5) 0.01754(16) Uani 1.000000
H1a H 0.870(6) 0.934(2) 0.2699(12) 0.029(4) Uiso 1.000000
H1b H 1.040(6) 0.835(2) 0.2492(10) 0.022(4) Uiso 1.000000
N2 N 0.6363(2) 1.14460(8) 0.19916(5) 0.01466(14) Uani 1.000000
H2a H 0.515(5) 1.0993(17) 0.2358(10) 0.020(4) Uiso 1.000000
H2b H 0.488(6) 1.203(2) 0.1774(13) 0.037(5) Uiso 1.000000
N3 N 0.8370(2) 1.04187(8) -0.07447(4) 0.01336(15) Uani 1.000000
O1 O 0.9492(2) 0.96404(8) -0.12532(4) 0.01974(15) Uani 1.000000
O2 O 0.6879(2) 1.14804(7) -0.09188(4) 0.01838(15) Uani 1.000000

loop_
_atom_site_aniso_label
_atom_site_aniso_U_11
_atom_site_aniso_U_22
_atom_site_aniso_U_33
_atom_site_aniso_U_12
_atom_site_aniso_U_13
_atom_site_aniso_U_23
C1 0.0125(3) 0.0120(3) 0.0137(3) 0.0005(3) -0.0004(3) -0.0009(3)
C2 0.0124(3) 0.0121(3) 0.0144(3) 0.0007(3) -0.0000(3) 0.0000(3)
C3 0.0117(3) 0.0125(3) 0.0128(3) -0.0005(3) -0.0004(3) 0.0005(3)
C4 0.0108(3) 0.0109(3) 0.0135(3) -0.0004(2) -0.0002(3) -0.0009(3)
C5 0.0113(3) 0.0103(3) 0.0138(3) 0.0003(3) -0.0003(3) -0.0004(2)
C6 0.0121(3) 0.0120(3) 0.0109(3) -0.0004(3) 0.0000(3) -0.0002(2)
N1 0.0217(4) 0.0189(4) 0.0121(3) 0.0042(3) 0.0006(3) 0.0027(3)
N2 0.0162(3) 0.0142(3) 0.0136(3) 0.0015(3) 0.0012(3) -0.0021(2)
N3 0.0144(3) 0.0126(3) 0.0131(3) -0.0013(3) -0.0003(2) -0.0000(2)
O1 0.0276(4) 0.0184(3) 0.0132(3) 0.0028(3) 0.0016(3) -0.0029(2)
O2 0.0243(4) 0.0144(3) 0.0164(3) 0.0031(3) -0.0024(3) 0.0019(2)

loop_
_atom_type_symbol
_atom_type_scat_dispersion_real
_atom_type_scat_dispersion_imag
_atom_type_scat_Cromer_Mann_a1
_atom_type_scat_Cromer_Mann_a2
_atom_type_scat_Cromer_Mann_a3
_atom_type_scat_Cromer_Mann_a4
_atom_type_scat_Cromer_Mann_b1
_atom_type_scat_Cromer_Mann_b2
_atom_type_scat_Cromer_Mann_b3
_atom_type_scat_Cromer_Mann_b4
_atom_type_scat_Cromer_Mann_c
_atom_type_scat_source
_atom_type_scat_dispersion_source
H 0.00000 0.00000 0.49300 0.32291 0.14019 0.04081 10.51090 26.12570 3.14236 57.79970 0.0030380000826 'International Tables Volume C Table 6.1.1.4 (pp. 500-502)' 'Henke, Gullikson and Davis, At. Data and Nucl. Data Tables, 1993, 54, 2'
C 0.00347 0.00161 2.31000 1.02000 1.58860 0.86500 20.84390 10.20750 0.56870 51.65120 0.215599998832 'International Tables Volume C Table 6.1.1.4 (pp. 500-502)' 'Henke, Gullikson and Davis, At. Data and Nucl. Data Tables, 1993, 54, 2'
O 0.01158 0.00611 3.04850 2.28680 1.54630 0.86700 13.27710 5.70110 0.32390 32.90890 0.250800013542 'International Tables Volume C Table 6.1.1.4 (pp. 500-502)' 'Henke, Gullikson and Davis, At. Data and Nucl. Data Tables, 1993, 54, 2'
N 0.00653 0.00323 12.21260 3.13220 2.01250 1.16630 0.00570 9.89330 28.99750 0.58260 -11.5290002823 'International Tables Volume C Table 6.1.1.4 (pp. 500-502)' 'Henke, Gullikson and Davis, At. Data and Nucl. Data Tables, 1993, 54, 2'

loop_
_geom_angle_atom_site_label_1
_geom_angle_atom_site_label_2
_geom_angle_atom_site_label_3
_geom_angle
C6 C1 C2 118.60(8)
C3 C2 C1 121.06(8)
C4 C3 C2 119.34(8)
N1 C3 C2 120.13(8)
N1 C3 C4 120.53(8)
C5 C4 C3 119.41(8)
N2 C4 C3 119.49(8)
N2 C4 C5 121.06(8)
C6 C5 C4 119.59(8)
C5 C6 C1 122.01(8)
N3 C6 C1 118.91(7)
N3 C6 C5 119.05(8)
O1 N3 C6 119.24(8)
O2 N3 C6 119.07(8)
O2 N3 O1 121.68(8)

loop_
_geom_bond_atom_site_label_1
_geom_bond_atom_site_label_2
_geom_bond_distance
C1 C2 1.3814(13)
C1 C6 1.3944(12)
C2 C3 1.4123(12)
C3 C4 1.4254(12)
C3 N1 1.3577(12)
C4 C5 1.3859(12)
C4 N2 1.4157(12)
C5 C6 1.4006(12)
C6 N3 1.4288(12)
N3 O1 1.2498(10)
N3 O2 1.2475(11)
